data_7057586
loop_
_publ_author_name
'Poomathi, Nataraj'
'Balaji, Ravichandran'
'Maheswari, Narayanan Uma'
'Mathivanan, Narayanasamy'
'Perumal, Paramasivan T.'
'Balasubramanian, Kalpattu K.'
'Barathi, Veluchamy Amutha'
'Ramakrishna, Seeram'

_publ_section_title
;
 Br\/onsted acid catalysed eco friendly synthesis of quaternary centred
 C-3 functionalized oxindole derivatives
;
_journal_issue 18
_journal_name_full 'New Journal of Chemistry'
_journal_page_first 14817
_journal_paper_doi 10.1039/C8NJ02276C
_journal_volume 42
_journal_year 2018
_chemical_formula_moiety 'C14 H12 N2 O6'
_chemical_formula_sum 'C14 H12 N2 O6'
_chemical_formula_weight 304.26
_space_group_crystal_system monoclinic
_space_group_IT_number 14
_space_group_name_Hall '-P 2yn'
_space_group_name_H-M_alt 'P 1 21/n 1'
_symmetry_space_group_name_Hall '-P 2yn'
_symmetry_space_group_name_H-M 'P 1 21/n 1'
_atom_sites_solution_hydrogens mixed
_atom_sites_solution_primary direct
_atom_sites_solution_secondary difmap
_audit_block_doi 10.5517/ccdc.csd.cc14pr6s
_audit_creation_method SHELXL-2014/6
_audit_update_record
;
2016-07-30 deposited with the CCDC.
2018-07-23 downloaded from the CCDC.
;
_cell_angle_alpha 90
_cell_angle_beta 100.4660(10)
_cell_angle_gamma 90
_cell_formula_units_Z 4
_cell_length_a 12.5891(4)
_cell_length_b 7.7739(2)
_cell_length_c 14.1240(4)
_cell_measurement_reflns_used 2062
_cell_measurement_temperature 293(2)
_cell_measurement_theta_max 24.999
_cell_measurement_theta_min 1.995
_cell_volume 1359.27(7)
_computing_cell_refinement '<i>SAINT</i> (Bruker, 2008)'
_computing_data_collection '<i>APEX2</i> (Bruker, 2008)'
_computing_data_reduction '<i>SAINT</i> (Bruker, 2008)'
_computing_molecular_graphics
;
ORTEP-3 for Windows (Farrugia, 2012) and PLATON (Spek, 2009)  
;
_computing_publication_material
;
SHELXL-2014/7 (Sheldrick, 2015), PLATON (Spek, 2009) and 
publCIF (Westrip, 2010)
;
_computing_structure_refinement 'SHELXL-2014/7 (Sheldrick, 2015)'
_computing_structure_solution 'SHELXS-2014/7 (Sheldrick, 2008)'
_diffrn_ambient_temperature 293(2)
_diffrn_measured_fraction_theta_full 1.000
_diffrn_measured_fraction_theta_max 0.995
_diffrn_measurement_device_type 'Bruker Kappa APEXII CCD diffractometer'
_diffrn_measurement_method '\w and \f scans'
_diffrn_radiation_type MoK\a
_diffrn_radiation_wavelength 0.71073
_diffrn_reflns_av_R_equivalents 0.0172
_diffrn_reflns_av_unetI/netI 0.0147
_diffrn_reflns_Laue_measured_fraction_full 1.000
_diffrn_reflns_Laue_measured_fraction_max 0.995
_diffrn_reflns_limit_h_max 11
_diffrn_reflns_limit_h_min -15
_diffrn_reflns_limit_k_max 9
_diffrn_reflns_limit_k_min -9
_diffrn_reflns_limit_l_max 14
_diffrn_reflns_limit_l_min -17
_diffrn_reflns_number 10209
_diffrn_reflns_point_group_measured_fraction_full 1.000
_diffrn_reflns_point_group_measured_fraction_max 0.995
_diffrn_reflns_theta_full 25.242
_diffrn_reflns_theta_max 25.788
_diffrn_reflns_theta_min 1.995
_diffrn_source 'fine-focus sealed tube'
_exptl_absorpt_coefficient_mu 0.119
_exptl_absorpt_correction_T_max 0.971
_exptl_absorpt_correction_T_min 0.965
_exptl_absorpt_correction_type multi-scan
_exptl_absorpt_process_details '(SADABS; Bruker, 2008)'
_exptl_crystal_colour colourless
_exptl_crystal_density_diffrn 1.487
_exptl_crystal_density_method 'not measured'
_exptl_crystal_description block
_exptl_crystal_F_000 632
_exptl_crystal_size_max 0.30
_exptl_crystal_size_mid 0.25
_exptl_crystal_size_min 0.25
_refine_diff_density_max 0.485
_refine_diff_density_min -0.396
_refine_diff_density_rms 0.037
_refine_ls_extinction_coef 0.0065(17)
_refine_ls_extinction_expression Fc^*^=kFc[1+0.001xFc^2^\l^3^/sin(2\q)]^-1/4^
_refine_ls_extinction_method SHELXL
_refine_ls_goodness_of_fit_ref 1.072
_refine_ls_hydrogen_treatment mixed
_refine_ls_matrix_type full
_refine_ls_number_parameters 215
_refine_ls_number_reflns 2603
_refine_ls_number_restraints 2
_refine_ls_restrained_S_all 1.074
_refine_ls_R_factor_all 0.0483
_refine_ls_R_factor_gt 0.0409
_refine_ls_shift/su_max 0.000
_refine_ls_shift/su_mean 0.000
_refine_ls_structure_factor_coef Fsqd
_refine_ls_weighting_details 'w=1/[\s^2^(Fo^2^)+(0.0549P)^2^+0.5029P] where P=(Fo^2^+2Fc^2^)/3'
_refine_ls_weighting_scheme calc
_refine_ls_wR_factor_gt 0.1100
_refine_ls_wR_factor_ref 0.1158
_reflns_Friedel_coverage 0.000
_reflns_number_gt 2210
_reflns_number_total 2603
_reflns_threshold_expression 'I > 2\s(I)'
_cod_data_source_file c8nj02276c2.cif
_cod_data_source_block I
_cod_depositor_comments 'Adding full bibliography for 7057586.cif.'
_cod_database_code 7057586
_publcif_datablock.id {73ee20cc-4684-4119-9d20-f8d7396154eb}

_shelx_space_group_comment
;
The symmetry employed for this shelxl refinement is uniquely defined
by the following loop, which should always be used as a source of
symmetry information in preference to the above space-group names.
They are only intended as comments.
;
_shelxl_version_number 2014/6

loop_
_space_group_symop_operation_xyz
'x, y, z'
'-x+1/2, y+1/2, -z+1/2'
'-x, -y, -z'
'x-1/2, -y-1/2, z-1/2'

loop_
_atom_site_label
_atom_site_type_symbol
_atom_site_fract_x
_atom_site_fract_y
_atom_site_fract_z
_atom_site_U_iso_or_equiv
_atom_site_adp_type
_atom_site_occupancy
_atom_site_site_symmetry_order
_atom_site_calc_flag
_atom_site_refinement_flags_posn
_atom_site_refinement_flags_adp
_atom_site_refinement_flags_occupancy
_atom_site_disorder_assembly
_atom_site_disorder_group
O1 O 0.34903(10) 0.35190(18) 0.14070(9) 0.0491(4) Uani 1 1 d . . . . .
H1O H 0.3954(19) 0.328(3) 0.1083(17) 0.073(7) Uiso 1 1 d . . . . .
O2 O 0.52579(9) 0.72712(18) 0.46370(9) 0.0506(3) Uani 1 1 d . . . . .
O3 O 0.15540(9) 0.52987(17) 0.17871(8) 0.0450(3) Uani 1 1 d . . . . .
O4 O 0.00621(11) 0.1998(2) 0.53725(10) 0.0699(5) Uani 1 1 d . . . . .
O5 O -0.17278(12) 0.3564(3) 0.44625(13) 0.0941(6) Uani 1 1 d . . . . .
O6A O -0.1779(5) 0.4205(9) 0.2961(4) 0.097(2) Uani 0.6 1 d D . P A 1
O6B O -0.1684(7) 0.4936(10) 0.3255(5) 0.077(2) Uani 0.4 1 d D . P A 2
N1 N 0.15383(10) 0.24178(17) 0.47099(9) 0.0345(3) Uani 1 1 d . . . . .
N2 N -0.12793(12) 0.3882(2) 0.37995(13) 0.0554(4) Uani 1 1 d D . . . .
C1 C 0.36915(12) 0.5983(2) 0.36290(10) 0.0326(3) Uani 1 1 d . . . . .
H1 H 0.3237 0.6360 0.4037 0.039 Uiso 1 1 calc R U . . .
C2 C 0.47843(12) 0.6343(2) 0.38467(11) 0.0373(4) Uani 1 1 d . . . . .
C3 C 0.54549(12) 0.5717(2) 0.32474(12) 0.0442(4) Uani 1 1 d . . . . .
H3 H 0.6192 0.5939 0.3394 0.053 Uiso 1 1 calc R U . . .
C4 C 0.50445(13) 0.4774(2) 0.24408(12) 0.0428(4) Uani 1 1 d . . . . .
H4 H 0.5509 0.4351 0.2054 0.051 Uiso 1 1 calc R U . . .
C5 C 0.39424(12) 0.4444(2) 0.21954(11) 0.0350(4) Uani 1 1 d . . . . .
C6 C 0.32676(11) 0.50583(19) 0.28016(10) 0.0301(3) Uani 1 1 d . . . . .
C7 C 0.20704(11) 0.48412(19) 0.25570(10) 0.0310(3) Uani 1 1 d . . . . .
C8 C 0.15132(11) 0.40964(19) 0.33026(10) 0.0303(3) Uani 1 1 d . . . . .
C9 C 0.03961(12) 0.4296(2) 0.32247(11) 0.0355(4) Uani 1 1 d . . . . .
H9 H 0.0005 0.4898 0.2707 0.043 Uiso 1 1 calc R U . . .
C10 C -0.01181(12) 0.3610(2) 0.39050(12) 0.0387(4) Uani 1 1 d . . . . .
C11 C 0.04319(13) 0.2634(2) 0.47101(12) 0.0406(4) Uani 1 1 d . . . . .
C12 C 0.20469(11) 0.31358(19) 0.40519(10) 0.0310(3) Uani 1 1 d . . . . .
H12 H 0.2788 0.2975 0.4107 0.037 Uiso 1 1 calc R U . . .
C13 C 0.21453(15) 0.1356(3) 0.54895(13) 0.0497(5) Uani 1 1 d . . . . .
H13A H 0.2888 0.1289 0.5417 0.075 Uiso 1 1 calc R U . . .
H13B H 0.1841 0.0220 0.5459 0.075 Uiso 1 1 calc R U . . .
H13C H 0.2102 0.1866 0.6100 0.075 Uiso 1 1 calc R U . . .
C14 C 0.45551(15) 0.7941(3) 0.52332(12) 0.0505(5) Uani 1 1 d . . . . .
H14A H 0.4037 0.8696 0.4862 0.076 Uiso 1 1 calc R U . . .
H14B H 0.4970 0.8567 0.5759 0.076 Uiso 1 1 calc R U . . .
H14C H 0.4185 0.7010 0.5480 0.076 Uiso 1 1 calc R U . . .

loop_
_atom_site_aniso_label
_atom_site_aniso_U_11
_atom_site_aniso_U_22
_atom_site_aniso_U_33
_atom_site_aniso_U_23
_atom_site_aniso_U_13
_atom_site_aniso_U_12
O1 0.0419(7) 0.0648(9) 0.0456(7) -0.0176(6) 0.0214(6) -0.0080(6)
O2 0.0350(6) 0.0647(8) 0.0491(7) -0.0084(6) -0.0002(5) -0.0081(6)
O3 0.0360(6) 0.0615(8) 0.0359(6) 0.0080(5) 0.0025(5) -0.0013(5)
O4 0.0531(8) 0.0988(12) 0.0680(9) 0.0260(8) 0.0378(7) 0.0020(8)
O5 0.0414(8) 0.1529(19) 0.0978(13) 0.0166(12) 0.0385(8) 0.0083(10)
O6A 0.0331(16) 0.187(7) 0.069(3) -0.001(3) 0.0041(16) 0.015(3)
O6B 0.035(3) 0.108(5) 0.091(5) 0.035(4) 0.018(3) 0.021(3)
N1 0.0333(7) 0.0381(7) 0.0343(7) -0.0002(6) 0.0124(5) -0.0014(6)
N2 0.0297(8) 0.0688(11) 0.0716(11) -0.0014(9) 0.0197(8) 0.0007(8)
C1 0.0295(7) 0.0369(8) 0.0322(7) 0.0033(6) 0.0078(6) 0.0008(6)
C2 0.0317(8) 0.0398(9) 0.0386(8) 0.0050(7) 0.0021(6) -0.0022(7)
C3 0.0249(7) 0.0540(10) 0.0543(10) 0.0061(8) 0.0088(7) -0.0024(7)
C4 0.0329(8) 0.0509(10) 0.0494(10) 0.0007(8) 0.0200(7) 0.0011(7)
C5 0.0345(8) 0.0374(8) 0.0357(8) 0.0033(6) 0.0137(6) -0.0017(7)
C6 0.0282(7) 0.0328(8) 0.0308(7) 0.0052(6) 0.0096(6) -0.0005(6)
C7 0.0305(7) 0.0329(8) 0.0297(7) -0.0019(6) 0.0063(6) 0.0001(6)
C8 0.0261(7) 0.0334(8) 0.0329(8) -0.0056(6) 0.0096(6) -0.0012(6)
C9 0.0287(7) 0.0388(8) 0.0394(8) -0.0035(7) 0.0067(6) 0.0005(6)
C10 0.0260(8) 0.0435(9) 0.0493(9) -0.0082(7) 0.0144(7) -0.0020(7)
C11 0.0354(8) 0.0470(10) 0.0443(9) -0.0037(7) 0.0202(7) -0.0048(7)
C12 0.0265(7) 0.0354(8) 0.0334(7) -0.0044(6) 0.0121(6) -0.0009(6)
C13 0.0462(10) 0.0589(11) 0.0445(10) 0.0139(8) 0.0097(8) 0.0003(9)
C14 0.0500(10) 0.0590(12) 0.0400(9) -0.0078(8) 0.0015(8) -0.0072(9)

loop_
_atom_type_symbol
_atom_type_description
_atom_type_scat_dispersion_real
_atom_type_scat_dispersion_imag
_atom_type_scat_source
C C 0.0033 0.0016 'International Tables Vol C Tables 4.2.6.8 and 6.1.1.4'
H H 0.0000 0.0000 'International Tables Vol C Tables 4.2.6.8 and 6.1.1.4'
N N 0.0061 0.0033 'International Tables Vol C Tables 4.2.6.8 and 6.1.1.4'
O O 0.0106 0.0060 'International Tables Vol C Tables 4.2.6.8 and 6.1.1.4'

loop_
_citation_id
_citation_doi
_citation_year
1 10.1107/S2414314616012359 2016

loop_
_geom_angle_atom_site_label_1
_geom_angle_atom_site_label_2
_geom_angle_atom_site_label_3
_geom_angle
C5 O1 H1O 110.0(16)
C2 O2 C14 116.63(12)
C12 N1 C11 123.28(13)
C12 N1 C13 120.16(13)
C11 N1 C13 116.56(13)
O6B N2 O5 116.3(4)
O5 N2 O6A 123.1(3)
O6B N2 C10 118.4(4)
O5 N2 C10 119.62(17)
O6A N2 C10 116.4(3)
C2 C1 C6 120.33(14)
C2 C1 H1 119.8
C6 C1 H1 119.8
O2 C2 C1 123.73(15)
O2 C2 C3 117.28(14)
C1 C2 C3 118.98(15)
C4 C3 C2 120.92(14)
C4 C3 H3 119.5
C2 C3 H3 119.5
C3 C4 C5 120.85(15)
C3 C4 H4 119.6
C5 C4 H4 119.6
O1 C5 C4 123.47(14)
O1 C5 C6 118.19(13)
C4 C5 C6 118.33(14)
C1 C6 C5 120.55(13)
C1 C6 C7 117.98(13)
C5 C6 C7 121.38(13)
O3 C7 C8 120.28(13)
O3 C7 C6 121.85(13)
C8 C7 C6 117.83(12)
C12 C8 C9 117.83(14)
C12 C8 C7 122.20(13)
C9 C8 C7 119.90(13)
C10 C9 C8 120.08(15)
C10 C9 H9 120.0
C8 C9 H9 120.0
C9 C10 C11 122.90(14)
C9 C10 N2 117.90(15)
C11 C10 N2 119.20(15)
O4 C11 N1 117.87(16)
O4 C11 C10 128.61(16)
N1 C11 C10 113.53(13)
N1 C12 C8 122.26(13)
N1 C12 H12 118.9
C8 C12 H12 118.9
N1 C13 H13A 109.5
N1 C13 H13B 109.5
H13A C13 H13B 109.5
N1 C13 H13C 109.5
H13A C13 H13C 109.5
H13B C13 H13C 109.5
O2 C14 H14A 109.5
O2 C14 H14B 109.5
H14A C14 H14B 109.5
O2 C14 H14C 109.5
H14A C14 H14C 109.5
H14B C14 H14C 109.5

loop_
_geom_bond_atom_site_label_1
_geom_bond_atom_site_label_2
_geom_bond_distance
O1 C5 1.3602(19)
O1 H1O 0.83(2)
O2 C2 1.3714(19)
O2 C14 1.426(2)
O3 C7 1.2144(18)
O4 C11 1.223(2)
O5 N2 1.204(2)
O6A N2 1.261(6)
O6B N2 1.174(8)
N1 C12 1.3421(19)
N1 C11 1.403(2)
N1 C13 1.474(2)
N2 C10 1.458(2)
C1 C2 1.383(2)
C1 C6 1.393(2)
C1 H1 0.9300
C2 C3 1.388(2)
C3 C4 1.374(2)
C3 H3 0.9300
C4 C5 1.392(2)
C4 H4 0.9300
C5 C6 1.395(2)
C6 C7 1.493(2)
C7 C8 1.485(2)
C8 C12 1.368(2)
C8 C9 1.399(2)
C9 C10 1.361(2)
C9 H9 0.9300
C10 C11 1.436(2)
C12 H12 0.9300
C13 H13A 0.9600
C13 H13B 0.9600
C13 H13C 0.9600
C14 H14A 0.9600
C14 H14B 0.9600
C14 H14C 0.9600

loop_
_geom_hbond_atom_site_label_D
_geom_hbond_atom_site_label_H
_geom_hbond_atom_site_label_A
_geom_hbond_distance_DH
_geom_hbond_distance_HA
_geom_hbond_distance_DA
_geom_hbond_angle_DHA
_geom_hbond_site_symmetry_A
O1 H1O O4 0.83(2) 1.87(2) 2.6948(17) 173(2) 4_665
C4 H4 O4 0.93 2.56 3.233(2) 129 4_665
C14 H14B O3 0.96 2.41 3.319(2) 158 4_676

loop_
_geom_torsion_atom_site_label_1
_geom_torsion_atom_site_label_2
_geom_torsion_atom_site_label_3
_geom_torsion_atom_site_label_4
_geom_torsion
C14 O2 C2 C1 -2.5(2)
C14 O2 C2 C3 178.54(15)
C6 C1 C2 O2 178.76(14)
C6 C1 C2 C3 -2.2(2)
O2 C2 C3 C4 179.98(15)
C1 C2 C3 C4 0.9(2)
C2 C3 C4 C5 1.0(3)
C3 C4 C5 O1 -179.97(16)
C3 C4 C5 C6 -1.5(2)
C2 C1 C6 C5 1.7(2)
C2 C1 C6 C7 -174.70(14)
O1 C5 C6 C1 178.72(14)
C4 C5 C6 C1 0.2(2)
O1 C5 C6 C7 -5.0(2)
C4 C5 C6 C7 176.48(14)
C1 C6 C7 O3 123.47(16)
C5 C6 C7 O3 -52.9(2)
C1 C6 C7 C8 -54.42(19)
C5 C6 C7 C8 129.20(15)
O3 C7 C8 C12 161.23(15)
C6 C7 C8 C12 -20.9(2)
O3 C7 C8 C9 -15.5(2)
C6 C7 C8 C9 162.38(14)
C12 C8 C9 C10 2.9(2)
C7 C8 C9 C10 179.79(14)
C8 C9 C10 C11 -1.4(2)
C8 C9 C10 N2 178.91(15)
O6B N2 C10 C9 -14.6(5)
O5 N2 C10 C9 -167.08(19)
O6A N2 C10 C9 22.9(4)
O6B N2 C10 C11 165.7(4)
O5 N2 C10 C11 13.2(3)
O6A N2 C10 C11 -156.8(4)
C12 N1 C11 O4 -176.21(16)
C13 N1 C11 O4 3.1(2)
C12 N1 C11 C10 3.6(2)
C13 N1 C11 C10 -177.08(14)
C9 C10 C11 O4 178.07(19)
N2 C10 C11 O4 -2.3(3)
C9 C10 C11 N1 -1.7(2)
N2 C10 C11 N1 177.93(14)
C11 N1 C12 C8 -2.3(2)
C13 N1 C12 C8 178.38(15)
C9 C8 C12 N1 -1.1(2)
C7 C8 C12 N1 -177.92(13)

loop_
_publcif_info_exptl_table_extra_item
sin_theta_over_lambda_max
